data_7120170
loop_
_publ_author_name
'Lavendomme, Roy'
'Ajami, Daniela'
'Moerkerke, Steven'
'Wouters, Johan'
'Rissanen, Kari'
'Luhmer, Michel'
'Jabin, Ivan'

_publ_section_title
;
 Encapsulation and solid state sequestration of gases by
 calix[6]arene-based molecular containers
;
_journal_name_full 'Chem. Commun.'
_journal_paper_doi 10.1039/C7CC03078A
_journal_year 2017
_chemical_formula_moiety 'C98 H132 N6 O10, F6 S, 6(C2 H2 Cl4)'
_chemical_formula_sum 'C55 H72 Cl12 F3 N3 O5 S0.5'
_chemical_formula_weight 1353.58
_space_group_crystal_system triclinic
_space_group_IT_number 2
_space_group_name_Hall '-P 1'
_space_group_name_H-M_alt 'P -1'
_symmetry_space_group_name_Hall '-P 1'
_symmetry_space_group_name_H-M 'P -1'
_atom_sites_solution_hydrogens geom
_audit_creation_method SHELXL-2014/8
_audit_update_record
;
2017-04-05 deposited with the CCDC.
2017-05-22 downloaded from the CCDC.
;
_cell_angle_alpha 109.455(3)
_cell_angle_beta 102.536(3)
_cell_angle_gamma 102.194(3)
_cell_formula_units_Z 2
_cell_length_a 13.8587(4)
_cell_length_b 16.6708(5)
_cell_length_c 16.8553(6)
_cell_measurement_reflns_used 13336
_cell_measurement_temperature 150.1(4)
_cell_measurement_theta_max 66.9340
_cell_measurement_theta_min 2.9360
_cell_volume 3410.0(2)
_computing_structure_refinement 'SHELXL-2014/8 (Sheldrick, 2014)'
_diffrn_ambient_environment N~2~
_diffrn_ambient_temperature 150.00(14)
_diffrn_measured_fraction_theta_full 0.9711
_diffrn_measured_fraction_theta_max 0.9653
_diffrn_measurement_device 'four-circle diffractometer'
_diffrn_measurement_device_type 'Xcalibur, Ruby, Gemini ultra'
_diffrn_measurement_method '\w scans'
_diffrn_radiation_type CuK\a
_diffrn_radiation_wavelength 1.54184
_diffrn_reflns_av_R_equivalents 0.0548
_diffrn_reflns_av_unetI/netI 0.0370
_diffrn_reflns_Laue_measured_fraction_full 0.999
_diffrn_reflns_Laue_measured_fraction_max 0.965
_diffrn_reflns_limit_h_max 16
_diffrn_reflns_limit_h_min -12
_diffrn_reflns_limit_k_max 19
_diffrn_reflns_limit_k_min -19
_diffrn_reflns_limit_l_max 20
_diffrn_reflns_limit_l_min -19
_diffrn_reflns_number 40500
_diffrn_reflns_point_group_measured_fraction_full 0.999
_diffrn_reflns_point_group_measured_fraction_max 0.965
_diffrn_reflns_theta_full 66.9682
_diffrn_reflns_theta_max 67.4065
_diffrn_reflns_theta_min 2.9542
_diffrn_source 'sealed X-ray tube'
_diffrn_source_type 'Enhance Ultra (Cu) X-ray Source'
_exptl_absorpt_coefficient_mu 5.037
_exptl_absorpt_correction_T_max 1.00000
_exptl_absorpt_correction_T_min 0.36808
_exptl_absorpt_correction_type multi-scan
_exptl_absorpt_process_details
;
CrysAlisPro, Agilent Technologies,
Version 1.171.37.34 (release 22-05-2014 CrysAlis171 .NET)
(compiled May 22 2014,16:03:01)
Empirical absorption correction using spherical harmonics,
 implemented in SCALE3 ABSPACK scaling algorithm.
;
_exptl_crystal_colour colourless
_exptl_crystal_density_diffrn 1.318
_exptl_crystal_description plate
_exptl_crystal_F_000 1404
_exptl_crystal_size_max 0.7314
_exptl_crystal_size_mid 0.2505
_exptl_crystal_size_min 0.0931
_refine_diff_density_max 1.297
_refine_diff_density_min -1.754
_refine_diff_density_rms 0.161
_refine_ls_extinction_method none
_refine_ls_goodness_of_fit_ref 2.390
_refine_ls_hydrogen_treatment constr
_refine_ls_matrix_type full
_refine_ls_number_parameters 676
_refine_ls_number_reflns 11834
_refine_ls_number_restraints 1
_refine_ls_restrained_S_all 2.390
_refine_ls_R_factor_all 0.2377
_refine_ls_R_factor_gt 0.2093
_refine_ls_shift/su_max 0.000
_refine_ls_shift/su_mean 0.000
_refine_ls_structure_factor_coef Fsqd
_refine_ls_weighting_details 'w=1/[\s^2^(Fo^2^)+(0.2000P)^2^] where P=(Fo^2^+2Fc^2^)/3'
_refine_ls_weighting_scheme calc
_refine_ls_wR_factor_gt 0.5586
_refine_ls_wR_factor_ref 0.5778
_reflns_Friedel_coverage 0.000
_reflns_number_gt 8298
_reflns_number_total 11834
_reflns_threshold_expression 'I > 2\s(I)'
_cod_data_source_file c7cc03078a2.cif
_cod_data_source_block SF6_4
_cod_original_formula_sum 'C55 H72 Cl12 F3 N3 O5 S0.50'
_cod_database_code 7120170
_shelx_shelxl_version_number 2014/8
_shelx_space_group_comment
;
The symmetry employed for this shelxl refinement is uniquely defined
by the following loop, which should always be used as a source of
symmetry information in preference to the above space-group names.
They are only intended as comments.
;

loop_
_space_group_symop_operation_xyz
'x, y, z'
'-x, -y, -z'

loop_
_atom_site_label
_atom_site_type_symbol
_atom_site_fract_x
_atom_site_fract_y
_atom_site_fract_z
_atom_site_U_iso_or_equiv
_atom_site_adp_type
_atom_site_occupancy
_atom_site_site_symmetry_order
_atom_site_calc_flag
_atom_site_refinement_flags_posn
_atom_site_refinement_flags_adp
_atom_site_refinement_flags_occupancy
C1 C 0.3753(5) 0.7148(4) 0.8308(5) 0.0547(16) Uani 1 1 d . . .
C2 C 0.4436(5) 0.6999(4) 0.8940(5) 0.0568(16) Uani 1 1 d . . .
C3 C 0.5486(6) 0.7114(5) 0.8929(6) 0.0665(19) Uani 1 1 d . . .
H3 H 0.5952 0.7013 0.9346 0.080 Uiso 1 1 calc R U .
C4 C 0.5824(7) 0.7374(6) 0.8302(7) 0.080(2) Uani 1 1 d . . .
C5 C 0.5105(8) 0.7502(6) 0.7687(7) 0.076(2) Uani 1 1 d . . .
H5 H 0.5328 0.7675 0.7270 0.092 Uiso 1 1 calc R U .
C6 C 0.4079(6) 0.7390(5) 0.7647(6) 0.0629(18) Uani 1 1 d . . .
C7 C 0.3294(8) 0.7514(5) 0.6929(6) 0.074(2) Uani 1 1 d . . .
H7A H 0.3552 0.7431 0.6426 0.089 Uiso 1 1 calc R U .
H7B H 0.2646 0.7037 0.6733 0.089 Uiso 1 1 calc R U .
C8 C 0.6959(7) 0.7589(7) 0.8334(8) 0.089(3) Uani 1 1 d . . .
C9 C 0.7623(8) 0.7398(10) 0.9076(10) 0.115(4) Uani 1 1 d . . .
H9A H 0.8333 0.7539 0.9081 0.173 Uiso 1 1 calc R U .
H9B H 0.7582 0.7760 0.9638 0.173 Uiso 1 1 calc R U .
H9C H 0.7365 0.6778 0.8969 0.173 Uiso 1 1 calc R U .
C10 C 0.7413(9) 0.8596(10) 0.8481(12) 0.123(4) Uani 1 1 d . . .
H10A H 0.8128 0.8718 0.8499 0.185 Uiso 1 1 calc R U .
H10B H 0.7024 0.8703 0.8003 0.185 Uiso 1 1 calc R U .
H10C H 0.7365 0.8979 0.9030 0.185 Uiso 1 1 calc R U .
C11 C 0.7053(11) 0.6986(11) 0.7427(9) 0.115(4) Uani 1 1 d . . .
H11A H 0.7770 0.7124 0.7449 0.173 Uiso 1 1 calc R U .
H11B H 0.6787 0.6368 0.7323 0.173 Uiso 1 1 calc R U .
H11C H 0.6660 0.7101 0.6955 0.173 Uiso 1 1 calc R U .
C13 C 0.2018(7) 0.6285(6) 0.7926(8) 0.083(3) Uani 1 1 d . . .
C14 C 0.0170(8) 0.5699(9) 0.7866(12) 0.115(4) Uani 1 1 d . . .
C15 C 0.0233(10) 0.4936(10) 0.797(2) 0.254(18) Uani 1 1 d . . .
H15A H 0.0427 0.5051 0.8591 0.382 Uiso 1 1 calc R U .
H15B H -0.0430 0.4482 0.7672 0.382 Uiso 1 1 calc R U .
H15C H 0.0746 0.4736 0.7728 0.382 Uiso 1 1 calc R U .
C17 C -0.0564(10) 0.6161(12) 0.813(3) 0.242(17) Uani 1 1 d . . .
H17A H -0.0471 0.6682 0.7994 0.363 Uiso 1 1 calc R U .
H17B H -0.1261 0.5768 0.7817 0.363 Uiso 1 1 calc R U .
H17C H -0.0443 0.6338 0.8756 0.363 Uiso 1 1 calc R U .
C16 C -0.0121(18) 0.5423(17) 0.6926(18) 0.172(8) Uani 1 1 d . . .
H16A H -0.0187 0.5921 0.6779 0.258 Uiso 1 1 calc R U .
H16B H 0.0402 0.5208 0.6712 0.258 Uiso 1 1 calc R U .
H16C H -0.0773 0.4954 0.6656 0.258 Uiso 1 1 calc R U .
C21 C 0.5144(5) 1.2008(4) 0.8855(5) 0.0541(16) Uani 1 1 d . . .
C22 C 0.5256(7) 1.1347(6) 0.8122(7) 0.072(2) Uani 1 1 d . . .
C23 C 0.6246(9) 1.1236(8) 0.8159(9) 0.092(3) Uani 1 1 d . . .
H23 H 0.6317 1.0789 0.7689 0.111 Uiso 1 1 calc R U .
C24 C 0.7093(8) 1.1769(7) 0.8866(9) 0.089(3) Uani 1 1 d . . .
C25 C 0.7001(7) 1.2452(7) 0.9602(8) 0.085(3) Uani 1 1 d . . .
H25 H 0.7590 1.2820 1.0079 0.102 Uiso 1 1 calc R U .
C26 C 0.3950(6) 0.7426(5) 1.0388(6) 0.0641(19) Uani 1 1 d . . .
C27 C 0.4070(5) 0.6710(5) 0.9617(5) 0.0598(17) Uani 1 1 d . . .
H27A H 0.3405 0.6246 0.9311 0.072 Uiso 1 1 calc R U .
H27B H 0.4557 0.6443 0.9853 0.072 Uiso 1 1 calc R U .
C28 C 0.8206(9) 1.1668(10) 0.8942(11) 0.118(4) Uani 1 1 d . . .
C29 C 0.8154(16) 1.0948(16) 0.7968(16) 0.174(8) Uani 1 1 d . . .
H29A H 0.7865 1.1133 0.7512 0.261 Uiso 1 1 calc R U .
H29B H 0.8841 1.0929 0.7969 0.261 Uiso 1 1 calc R U .
H29C H 0.7724 1.0364 0.7857 0.261 Uiso 1 1 calc R U .
C30 C 0.8957(11) 1.2585(15) 0.9051(16) 0.178(9) Uani 1 1 d . . .
H30A H 0.8699 1.2721 0.8551 0.267 Uiso 1 1 calc R U .
H30B H 0.8986 1.3053 0.9583 0.267 Uiso 1 1 calc R U .
H30C H 0.9641 1.2534 0.9084 0.267 Uiso 1 1 calc R U .
C31 C 0.8641(10) 1.1484(13) 0.9737(14) 0.144(6) Uani 1 1 d . . .
H31A H 0.9320 1.1427 0.9757 0.215 Uiso 1 1 calc R U .
H31B H 0.8688 1.1968 1.0265 0.215 Uiso 1 1 calc R U .
H31C H 0.8192 1.0938 0.9698 0.215 Uiso 1 1 calc R U .
C32 C 0.3846(7) 1.2609(5) 0.8441(6) 0.067(2) Uani 1 1 d . . .
C33 C 0.2345(7) 1.3126(6) 0.8136(7) 0.084(3) Uani 1 1 d . . .
C34 C 0.2026(10) 1.2694(10) 0.7140(9) 0.120(4) Uani 1 1 d . . .
H34A H 0.1624 1.3007 0.6894 0.180 Uiso 1 1 calc R U .
H34B H 0.2635 1.2719 0.6954 0.180 Uiso 1 1 calc R U .
H34C H 0.1617 1.2081 0.6939 0.180 Uiso 1 1 calc R U .
C35 C 0.1376(10) 1.3003(10) 0.8448(11) 0.112(4) Uani 1 1 d . . .
H35A H 0.0924 1.3290 0.8215 0.168 Uiso 1 1 calc R U .
H35B H 0.1016 1.2377 0.8239 0.168 Uiso 1 1 calc R U .
H35C H 0.1586 1.3266 0.9083 0.168 Uiso 1 1 calc R U .
C36 C 0.2913(9) 1.4119(7) 0.8501(10) 0.106(4) Uani 1 1 d . . .
H36A H 0.2493 1.4405 0.8231 0.159 Uiso 1 1 calc R U .
H36B H 0.3046 1.4372 0.9130 0.159 Uiso 1 1 calc R U .
H36C H 0.3560 1.4207 0.8373 0.159 Uiso 1 1 calc R U .
C41 C 0.3748(6) 0.9146(5) 0.7178(5) 0.0581(16) Uani 1 1 d . . .
C42 C 0.3047(6) 0.8402(5) 0.7173(5) 0.0618(18) Uani 1 1 d . . .
C43 C 0.2122(6) 0.8475(6) 0.7357(6) 0.073(2) Uani 1 1 d . . .
H43 H 0.1656 0.7980 0.7352 0.088 Uiso 1 1 calc R U .
C44 C 0.1889(7) 0.9297(6) 0.7551(7) 0.078(2) Uani 1 1 d . . .
C45 C 0.2601(6) 1.0006(6) 0.7529(6) 0.072(2) Uani 1 1 d . . .
H45 H 0.2451 1.0544 0.7640 0.087 Uiso 1 1 calc R U .
C46 C 0.3502(6) 0.9961(5) 0.7354(5) 0.0659(19) Uani 1 1 d . . .
C47 C 0.4299(6) 1.0763(5) 0.7324(6) 0.0647(18) Uani 1 1 d . . .
H47A H 0.4542 1.0522 0.6823 0.078 Uiso 1 1 calc R U .
H47B H 0.3918 1.1154 0.7194 0.078 Uiso 1 1 calc R U .
C48 C 0.0909(7) 0.9379(8) 0.7785(9) 0.095(3) Uani 1 1 d . . .
C49 C 0.0139(12) 0.8504(14) 0.7543(17) 0.171(8) Uani 1 1 d . . .
H49A H 0.0007 0.8137 0.6931 0.256 Uiso 1 1 calc R U .
H49B H 0.0405 0.8212 0.7906 0.256 Uiso 1 1 calc R U .
H49C H -0.0497 0.8594 0.7635 0.256 Uiso 1 1 calc R U .
C50 C 0.0256(13) 0.9771(14) 0.7085(13) 0.143(5) Uani 1 1 d . . .
H50A H 0.0680 1.0349 0.7175 0.214 Uiso 1 1 calc R U .
H50B H 0.0104 0.9365 0.6483 0.214 Uiso 1 1 calc R U .
H50C H -0.0381 0.9818 0.7204 0.214 Uiso 1 1 calc R U .
C51 C 0.1170(16) 1.000(3) 0.8725(17) 0.29(2) Uani 1 1 d . . .
H51A H 0.1671 1.0553 0.8836 0.439 Uiso 1 1 calc R U .
H51B H 0.0552 1.0118 0.8837 0.439 Uiso 1 1 calc R U .
H51C H 0.1454 0.9737 0.9108 0.439 Uiso 1 1 calc R U .
C52 C 0.4762(8) 0.8883(7) 0.6206(7) 0.083(2) Uani 1 1 d . . .
C53 C 0.6058(10) 0.8586(9) 0.5460(8) 0.101(3) Uani 1 1 d . . .
C54 C 0.5461(13) 0.7583(12) 0.4913(11) 0.148(7) Uani 1 1 d . . .
H54A H 0.5680 0.7372 0.4400 0.222 Uiso 1 1 calc R U .
H54B H 0.5602 0.7251 0.5269 0.222 Uiso 1 1 calc R U .
H54C H 0.4728 0.7503 0.4731 0.222 Uiso 1 1 calc R U .
C55 C 0.7140(10) 0.8684(10) 0.5797(10) 0.111(4) Uani 1 1 d . . .
H55A H 0.7418 0.8516 0.5313 0.167 Uiso 1 1 calc R U .
H55B H 0.7508 0.9296 0.6188 0.167 Uiso 1 1 calc R U .
H55C H 0.7218 0.8307 0.6114 0.167 Uiso 1 1 calc R U .
C56 C 0.5875(15) 0.917(2) 0.4945(14) 0.185(11) Uani 1 1 d . . .
H56A H 0.6122 0.9001 0.4443 0.277 Uiso 1 1 calc R U .
H56B H 0.5145 0.9098 0.4747 0.277 Uiso 1 1 calc R U .
H56C H 0.6242 0.9789 0.5324 0.277 Uiso 1 1 calc R U .
C61 C 0.2280(17) 0.4465(11) 0.5642(14) 0.147(6) Uani 1 1 d . . .
H61 H 0.2081 0.4290 0.6098 0.176 Uiso 1 1 calc R U .
C62 C 0.3357(16) 0.5109(10) 0.6080(12) 0.142(6) Uani 1 1 d . . .
H62 H 0.3311 0.5636 0.6535 0.170 Uiso 1 1 calc R U .
C63 C 0.6533(11) 0.4104(9) 0.8479(10) 0.117(4) Uani 1 1 d . . .
H63 H 0.6243 0.3645 0.8679 0.140 Uiso 1 1 calc R U .
C64 C 0.6308(13) 0.3690(11) 0.7550(12) 0.135(5) Uani 1 1 d . . .
H64 H 0.5550 0.3462 0.7294 0.162 Uiso 1 1 calc R U .
C65 C 0.1656(18) 0.797(2) 0.4571(19) 0.31(3) Uani 1 1 d D . .
H65 H 0.2349 0.8361 0.4686 0.369 Uiso 1 1 calc R U .
C66 C 0.1312(16) 0.855(2) 0.5183(14) 0.235(19) Uani 1 1 d D . .
H66 H 0.1750 0.8674 0.5777 0.282 Uiso 1 1 calc R U .
N1 N 0.1149(5) 0.6388(6) 0.8093(9) 0.113(4) Uani 1 1 d . . .
N3 N 0.5686(6) 0.8846(6) 0.6211(6) 0.081(2) Uani 1 1 d . . .
N2 N 0.2970(5) 1.2656(5) 0.8538(6) 0.0763(19) Uani 1 1 d . . .
O3 O 0.4215(4) 1.2107(3) 0.8882(4) 0.0618(12) Uani 1 1 d . . .
O4 O 0.4344(5) 1.2907(4) 0.8025(5) 0.0785(16) Uani 1 1 d . . .
O5 O 0.4676(4) 0.9096(4) 0.7057(4) 0.0729(15) Uani 1 1 d . . .
O2 O 0.2182(5) 0.5636(4) 0.7486(6) 0.104(2) Uani 1 1 d . . .
O6 O 0.4040(5) 0.8759(6) 0.5614(5) 0.099(2) Uani 1 1 d . . .
Cl1 Cl 0.2179(4) 0.3497(3) 0.4801(4) 0.1609(19) Uani 1 1 d . . .
Cl2 Cl 0.1368(5) 0.4987(4) 0.5292(4) 0.177(2) Uani 1 1 d . . .
Cl3 Cl 0.4105(5) 0.4620(5) 0.6635(5) 0.208(3) Uani 1 1 d . . .
Cl4 Cl 0.3599(12) 0.5432(5) 0.5226(6) 0.328(8) Uani 1 1 d . . .
Cl5 Cl 0.5930(3) 0.4991(2) 0.8800(3) 0.1414(15) Uani 1 1 d . . .
Cl6 Cl 0.7890(3) 0.4596(3) 0.9099(3) 0.1412(14) Uani 1 1 d . . .
Cl7 Cl 0.6753(5) 0.2801(4) 0.7249(4) 0.1585(18) Uani 1 1 d . . .
Cl8 Cl 0.6764(3) 0.4445(3) 0.7070(3) 0.1348(14) Uani 1 1 d . . .
Cl12 Cl 0.1056(4) 0.7801(7) 0.3412(4) 0.229(4) Uani 1 1 d . . .
Cl13 Cl 0.1979(8) 0.7025(4) 0.4610(5) 0.233(4) Uani 1 1 d . . .
Cl14 Cl 0.1424(6) 0.9572(6) 0.5098(6) 0.213(3) Uani 1 1 d . . .
Cl17 Cl 0.0138(7) 0.7751(10) 0.4967(4) 0.383(11) Uani 1 1 d . . .
C12 C 0.2777(4) 0.7111(3) 0.8339(4) 0.0416(13) Uani 1 1 d . . .
S1 S 0.5000 0.0000 0.0000 0.213 Uiso 1 2 d S . P
F1 F 0.5260 0.0328 0.1053 0.437 Uiso 1 1 d . . .
F2 F 0.6338 0.0632 0.0218 0.437 Uiso 1 1 d . . .
F3 F 0.5540 -0.0876 -0.0040 0.437 Uiso 1 1 d . . .

loop_
_atom_site_aniso_label
_atom_site_aniso_U_11
_atom_site_aniso_U_22
_atom_site_aniso_U_33
_atom_site_aniso_U_23
_atom_site_aniso_U_13
_atom_site_aniso_U_12
C1 0.062(4) 0.035(3) 0.065(4) 0.018(3) 0.021(3) 0.015(3)
C2 0.056(4) 0.041(3) 0.072(5) 0.019(3) 0.021(3) 0.016(3)
C3 0.060(4) 0.060(4) 0.080(5) 0.026(4) 0.023(4) 0.021(3)
C4 0.079(5) 0.067(5) 0.107(7) 0.031(5) 0.043(5) 0.036(4)
C5 0.096(6) 0.067(4) 0.101(7) 0.047(5) 0.057(5) 0.045(4)
C6 0.067(4) 0.054(4) 0.079(5) 0.030(4) 0.031(4) 0.028(3)
C7 0.095(6) 0.061(4) 0.087(6) 0.041(4) 0.033(5) 0.039(4)
C8 0.070(5) 0.096(6) 0.117(8) 0.048(6) 0.042(5) 0.034(5)
C9 0.062(5) 0.149(10) 0.143(11) 0.047(8) 0.055(6) 0.044(6)
C10 0.077(6) 0.124(9) 0.173(13) 0.059(9) 0.057(8) 0.023(6)
C11 0.124(9) 0.153(11) 0.103(9) 0.056(8) 0.058(7) 0.080(9)
C13 0.064(5) 0.055(4) 0.125(8) 0.035(5) 0.017(5) 0.020(4)
C14 0.064(5) 0.106(8) 0.163(14) 0.064(9) 0.017(6) 0.005(5)
C15 0.061(6) 0.099(9) 0.61(6) 0.16(2) 0.088(15) 0.026(6)
C17 0.064(7) 0.124(11) 0.55(5) 0.15(2) 0.070(15) 0.043(7)
C16 0.147(15) 0.185(19) 0.19(2) 0.073(16) 0.074(15) 0.038(13)
C21 0.064(4) 0.048(3) 0.072(5) 0.038(3) 0.032(3) 0.027(3)
C22 0.076(5) 0.081(5) 0.100(6) 0.058(5) 0.054(5) 0.042(4)
C23 0.105(8) 0.088(6) 0.117(9) 0.059(6) 0.062(7) 0.039(6)
C24 0.068(5) 0.097(6) 0.147(10) 0.075(7) 0.063(6) 0.042(5)
C25 0.058(4) 0.103(6) 0.129(8) 0.072(7) 0.047(5) 0.034(4)
C26 0.057(4) 0.067(4) 0.094(6) 0.049(4) 0.039(4) 0.026(3)
C27 0.049(3) 0.061(4) 0.074(5) 0.032(4) 0.018(3) 0.021(3)
C28 0.075(6) 0.148(11) 0.184(14) 0.092(10) 0.075(8) 0.063(7)
C29 0.136(13) 0.191(18) 0.193(19) 0.034(15) 0.073(13) 0.092(13)
C30 0.073(7) 0.207(18) 0.23(2) 0.038(16) 0.062(10) 0.064(10)
C31 0.086(7) 0.186(14) 0.225(18) 0.110(14) 0.081(10) 0.092(9)
C32 0.083(5) 0.047(3) 0.071(5) 0.027(3) 0.024(4) 0.015(3)
C33 0.066(5) 0.077(5) 0.113(8) 0.053(5) 0.004(5) 0.027(4)
C34 0.106(8) 0.131(10) 0.107(9) 0.053(8) -0.012(7) 0.043(7)
C35 0.095(7) 0.124(9) 0.154(12) 0.076(9) 0.054(7) 0.058(7)
C36 0.099(7) 0.071(5) 0.151(11) 0.061(6) 0.009(7) 0.032(5)
C41 0.069(4) 0.061(4) 0.046(4) 0.022(3) 0.013(3) 0.027(3)
C42 0.059(4) 0.071(4) 0.061(4) 0.024(3) 0.017(3) 0.037(3)
C43 0.060(4) 0.083(5) 0.085(6) 0.048(5) 0.016(4) 0.021(4)
C44 0.066(5) 0.081(5) 0.083(6) 0.025(4) 0.023(4) 0.026(4)
C45 0.067(5) 0.069(5) 0.078(6) 0.019(4) 0.023(4) 0.033(4)
C46 0.055(4) 0.072(4) 0.067(5) 0.026(4) 0.012(3) 0.022(3)
C47 0.078(5) 0.050(3) 0.078(5) 0.026(3) 0.037(4) 0.028(3)
C48 0.060(5) 0.106(7) 0.132(10) 0.044(7) 0.043(5) 0.040(5)
C49 0.089(8) 0.184(16) 0.25(2) 0.065(15) 0.099(12) 0.044(10)
C50 0.117(10) 0.161(14) 0.147(14) 0.053(11) 0.047(10) 0.043(10)
C51 0.118(13) 0.52(6) 0.18(2) 0.01(3) 0.096(14) 0.12(2)
C52 0.084(6) 0.089(6) 0.081(7) 0.036(5) 0.019(5) 0.041(5)
C53 0.118(8) 0.137(10) 0.093(8) 0.058(7) 0.067(7) 0.069(8)
C54 0.122(10) 0.150(13) 0.110(11) -0.019(9) 0.041(8) 0.030(9)
C55 0.107(8) 0.134(10) 0.140(11) 0.080(9) 0.069(8) 0.061(7)
C56 0.171(14) 0.37(3) 0.173(16) 0.21(2) 0.124(14) 0.165(19)
C61 0.176(16) 0.116(11) 0.150(14) 0.050(10) 0.038(12) 0.066(11)
C62 0.174(15) 0.094(8) 0.138(13) 0.025(8) 0.060(11) 0.024(9)
C63 0.130(10) 0.099(7) 0.114(10) 0.057(7) 0.034(7) -0.002(7)
C64 0.144(11) 0.129(10) 0.134(13) 0.080(10) 0.046(9) -0.003(9)
C65 0.17(3) 0.34(5) 0.25(4) 0.13(4) -0.14(3) -0.05(3)
C66 0.138(15) 0.34(4) 0.101(14) 0.075(19) -0.022(12) -0.09(2)
N1 0.046(4) 0.079(5) 0.212(11) 0.061(6) 0.030(5) 0.018(3)
N3 0.086(5) 0.092(5) 0.094(6) 0.043(4) 0.058(4) 0.044(4)
N2 0.061(4) 0.071(4) 0.110(6) 0.048(4) 0.021(4) 0.031(3)
O3 0.062(3) 0.068(3) 0.075(3) 0.041(3) 0.031(2) 0.028(2)
O4 0.076(3) 0.076(3) 0.106(5) 0.058(3) 0.037(3) 0.024(3)
O5 0.063(3) 0.092(4) 0.077(4) 0.039(3) 0.023(3) 0.038(3)
O2 0.081(4) 0.057(3) 0.140(7) 0.011(4) 0.007(4) 0.026(3)
O6 0.081(4) 0.153(7) 0.073(4) 0.041(4) 0.027(3) 0.061(4)
Cl1 0.139(3) 0.097(2) 0.187(4) -0.004(2) 0.044(3) 0.025(2)
Cl2 0.202(5) 0.199(5) 0.138(4) 0.064(3) 0.029(3) 0.108(4)
Cl3 0.155(4) 0.212(5) 0.213(6) 0.025(4) 0.004(4) 0.119(4)
Cl4 0.56(2) 0.155(5) 0.224(8) 0.031(5) 0.249(11) -0.038(7)
Cl5 0.110(2) 0.102(2) 0.178(4) 0.031(2) 0.034(2) 0.0167(17)
Cl6 0.103(2) 0.168(3) 0.141(3) 0.074(3) 0.0158(19) 0.023(2)
Cl7 0.221(5) 0.167(4) 0.149(4) 0.091(3) 0.090(3) 0.101(4)
Cl8 0.115(2) 0.156(3) 0.150(3) 0.099(3) 0.041(2) 0.010(2)
Cl12 0.119(3) 0.463(13) 0.143(4) 0.162(6) 0.046(3) 0.091(5)
Cl13 0.302(9) 0.146(4) 0.150(5) 0.052(3) -0.044(5) 0.000(5)
Cl14 0.215(6) 0.291(9) 0.226(7) 0.182(7) 0.078(5) 0.119(6)
Cl17 0.245(8) 0.535(18) 0.113(4) 0.035(6) 0.045(4) -0.218(11)
C12 0.030(2) 0.034(2) 0.067(4) 0.021(2) 0.018(2) 0.017(2)

loop_
_atom_type_symbol
_atom_type_description
_atom_type_scat_dispersion_real
_atom_type_scat_dispersion_imag
_atom_type_scat_source
C C 0.0181 0.0091 'International Tables Vol C Tables 4.2.6.8 and 6.1.1.4'
H H 0.0000 0.0000 'International Tables Vol C Tables 4.2.6.8 and 6.1.1.4'
N N 0.0311 0.0180 'International Tables Vol C Tables 4.2.6.8 and 6.1.1.4'
O O 0.0492 0.0322 'International Tables Vol C Tables 4.2.6.8 and 6.1.1.4'
F F 0.0727 0.0534 'International Tables Vol C Tables 4.2.6.8 and 6.1.1.4'
S S 0.3331 0.5567 'International Tables Vol C Tables 4.2.6.8 and 6.1.1.4'
Cl Cl 0.3639 0.7018 'International Tables Vol C Tables 4.2.6.8 and 6.1.1.4'

loop_
_geom_angle_atom_site_label_1
_geom_angle_atom_site_label_2
_geom_angle_atom_site_label_3
_geom_angle
_geom_angle_site_symmetry_1
_geom_angle_site_symmetry_3
C12 C1 C2 120.0(6) . .
C12 C1 C6 118.9(6) . .
C2 C1 C6 121.1(6) . .
C1 C2 C3 118.4(7) . .
C1 C2 C27 120.6(6) . .
C3 C2 C27 121.0(7) . .
C4 C3 C2 121.2(8) . .
C4 C3 H3 119.4 . .
C2 C3 H3 119.4 . .
C5 C4 C3 117.6(8) . .
C5 C4 C8 120.2(9) . .
C3 C4 C8 122.0(9) . .
C6 C5 C4 124.5(8) . .
C6 C5 H5 117.7 . .
C4 C5 H5 117.7 . .
C5 C6 C1 117.2(7) . .
C5 C6 C7 122.7(7) . .
C1 C6 C7 120.1(7) . .
C42 C7 C6 118.0(7) . .
C42 C7 H7A 107.8 . .
C6 C7 H7A 107.8 . .
C42 C7 H7B 107.8 . .
C6 C7 H7B 107.8 . .
H7A C7 H7B 107.1 . .
C4 C8 C9 111.3(9) . .
C4 C8 C11 109.7(10) . .
C9 C8 C11 107.7(9) . .
C4 C8 C10 110.7(8) . .
C9 C8 C10 109.6(11) . .
C11 C8 C10 107.7(10) . .
C8 C9 H9A 109.5 . .
C8 C9 H9B 109.5 . .
H9A C9 H9B 109.5 . .
C8 C9 H9C 109.5 . .
H9A C9 H9C 109.5 . .
H9B C9 H9C 109.5 . .
C8 C10 H10A 109.5 . .
C8 C10 H10B 109.5 . .
H10A C10 H10B 109.5 . .
C8 C10 H10C 109.5 . .
H10A C10 H10C 109.5 . .
H10B C10 H10C 109.5 . .
C8 C11 H11A 109.5 . .
C8 C11 H11B 109.5 . .
H11A C11 H11B 109.5 . .
C8 C11 H11C 109.5 . .
H11A C11 H11C 109.5 . .
H11B C11 H11C 109.5 . .
O2 C13 N1 129.9(8) . .
O2 C13 C12 121.8(8) . .
N1 C13 C12 108.2(8) . .
C15 C14 C16 103(2) . .
C15 C14 C17 123.8(18) . .
C16 C14 C17 104.5(19) . .
C15 C14 N1 116.9(10) . .
C16 C14 N1 97.9(14) . .
C17 C14 N1 106.8(11) . .
C14 C15 H15A 109.5 . .
C14 C15 H15B 109.5 . .
H15A C15 H15B 109.5 . .
C14 C15 H15C 109.5 . .
H15A C15 H15C 109.5 . .
H15B C15 H15C 109.5 . .
C14 C17 H17A 109.5 . .
C14 C17 H17B 109.5 . .
H17A C17 H17B 109.5 . .
C14 C17 H17C 109.5 . .
H17A C17 H17C 109.5 . .
H17B C17 H17C 109.5 . .
C14 C16 H16A 109.5 . .
C14 C16 H16B 109.5 . .
H16A C16 H16B 109.5 . .
C14 C16 H16C 109.5 . .
H16A C16 H16C 109.5 . .
H16B C16 H16C 109.5 . .
O3 C21 C22 121.8(7) . .
O3 C21 C26 118.7(6) . 2_677
C22 C21 C26 119.4(7) . 2_677
C23 C22 C21 119.1(9) . .
C23 C22 C47 121.9(9) . .
C21 C22 C47 118.9(7) . .
C24 C23 C22 121.3(10) . .
C24 C23 H23 119.3 . .
C22 C23 H23 119.3 . .
C23 C24 C25 120.4(8) . .
C23 C24 C28 123.2(12) . .
C25 C24 C28 116.4(11) . .
C26 C25 C24 120.8(10) 2_677 .
C26 C25 H25 119.6 2_677 .
C24 C25 H25 119.6 . .
C25 C26 C21 118.9(8) 2_677 2_677
C25 C26 C27 121.9(8) 2_677 .
C21 C26 C27 119.2(6) 2_677 .
C26 C27 C2 117.0(6) . .
C26 C27 H27A 108.1 . .
C2 C27 H27A 108.1 . .
C26 C27 H27B 108.1 . .
C2 C27 H27B 108.1 . .
H27A C27 H27B 107.3 . .
C31 C28 C24 112.3(10) . .
C31 C28 C30 107.5(15) . .
C24 C28 C30 108.0(10) . .
C31 C28 C29 116.9(14) . .
C24 C28 C29 107.5(13) . .
C30 C28 C29 104.1(14) . .
C28 C29 H29A 109.5 . .
C28 C29 H29B 109.5 . .
H29A C29 H29B 109.5 . .
C28 C29 H29C 109.5 . .
H29A C29 H29C 109.5 . .
H29B C29 H29C 109.5 . .
C28 C30 H30A 109.5 . .
C28 C30 H30B 109.5 . .
H30A C30 H30B 109.5 . .
C28 C30 H30C 109.5 . .
H30A C30 H30C 109.5 . .
H30B C30 H30C 109.5 . .
C28 C31 H31A 109.5 . .
C28 C31 H31B 109.5 . .
H31A C31 H31B 109.5 . .
C28 C31 H31C 109.5 . .
H31A C31 H31C 109.5 . .
H31B C31 H31C 109.5 . .
O4 C32 N2 130.3(8) . .
O4 C32 O3 120.4(8) . .
N2 C32 O3 109.3(7) . .
N2 C33 C34 110.8(9) . .
N2 C33 C36 111.2(7) . .
C34 C33 C36 112.6(10) . .
N2 C33 C35 103.9(8) . .
C34 C33 C35 109.9(10) . .
C36 C33 C35 108.1(10) . .
C33 C34 H34A 109.5 . .
C33 C34 H34B 109.5 . .
H34A C34 H34B 109.5 . .
C33 C34 H34C 109.5 . .
H34A C34 H34C 109.5 . .
H34B C34 H34C 109.5 . .
C33 C35 H35A 109.5 . .
C33 C35 H35B 109.5 . .
H35A C35 H35B 109.5 . .
C33 C35 H35C 109.5 . .
H35A C35 H35C 109.5 . .
H35B C35 H35C 109.5 . .
C33 C36 H36A 109.5 . .
C33 C36 H36B 109.5 . .
H36A C36 H36B 109.5 . .
C33 C36 H36C 109.5 . .
H36A C36 H36C 109.5 . .
H36B C36 H36C 109.5 . .
O5 C41 C42 119.8(6) . .
O5 C41 C46 120.6(7) . .
C42 C41 C46 119.6(7) . .
C41 C42 C43 119.6(7) . .
C41 C42 C7 118.9(7) . .
C43 C42 C7 121.5(7) . .
C42 C43 C44 120.7(8) . .
C42 C43 H43 119.7 . .
C44 C43 H43 119.7 . .
C45 C44 C43 117.1(8) . .
C45 C44 C48 122.6(8) . .
C43 C44 C48 120.3(8) . .
C46 C45 C44 123.8(8) . .
C46 C45 H45 118.1 . .
C44 C45 H45 118.1 . .
C45 C46 C41 119.1(7) . .
C45 C46 C47 123.6(7) . .
C41 C46 C47 117.3(6) . .
C22 C47 C46 120.3(7) . .
C22 C47 H47A 107.2 . .
C46 C47 H47A 107.2 . .
C22 C47 H47B 107.2 . .
C46 C47 H47B 107.2 . .
H47A C47 H47B 106.9 . .
C49 C48 C51 113.9(19) . .
C49 C48 C44 113.2(10) . .
C51 C48 C44 110.5(10) . .
C49 C48 C50 100.8(13) . .
C51 C48 C50 110.7(18) . .
C44 C48 C50 107.1(10) . .
C48 C49 H49A 109.5 . .
C48 C49 H49B 109.5 . .
H49A C49 H49B 109.5 . .
C48 C49 H49C 109.5 . .
H49A C49 H49C 109.5 . .
H49B C49 H49C 109.5 . .
C48 C50 H50A 109.5 . .
C48 C50 H50B 109.5 . .
H50A C50 H50B 109.5 . .
C48 C50 H50C 109.5 . .
H50A C50 H50C 109.5 . .
H50B C50 H50C 109.5 . .
C48 C51 H51A 109.5 . .
C48 C51 H51B 109.5 . .
H51A C51 H51B 109.5 . .
C48 C51 H51C 109.5 . .
H51A C51 H51C 109.5 . .
H51B C51 H51C 109.5 . .
O6 C52 N3 129.9(10) . .
O6 C52 O5 119.7(9) . .
N3 C52 O5 110.4(8) . .
N3 C53 C55 107.0(11) . .
N3 C53 C56 109.2(11) . .
C55 C53 C56 112.4(12) . .
N3 C53 C54 105.9(11) . .
C55 C53 C54 108.7(11) . .
C56 C53 C54 113.2(16) . .
C53 C54 H54A 109.5 . .
C53 C54 H54B 109.5 . .
H54A C54 H54B 109.5 . .
C53 C54 H54C 109.5 . .
H54A C54 H54C 109.5 . .
H54B C54 H54C 109.5 . .
C53 C55 H55A 109.5 . .
C53 C55 H55B 109.5 . .
H55A C55 H55B 109.5 . .
C53 C55 H55C 109.5 . .
H55A C55 H55C 109.5 . .
H55B C55 H55C 109.5 . .
C53 C56 H56A 109.5 . .
C53 C56 H56B 109.5 . .
H56A C56 H56B 109.5 . .
C53 C56 H56C 109.5 . .
H56A C56 H56C 109.5 . .
H56B C56 H56C 109.5 . .
C62 C61 Cl1 114.5(14) . .
C62 C61 Cl2 111.6(12) . .
Cl1 C61 Cl2 111.3(11) . .
C62 C61 H61 106.3 . .
Cl1 C61 H61 106.3 . .
Cl2 C61 H61 106.3 . .
C61 C62 Cl3 107.4(12) . .
C61 C62 Cl4 102.3(14) . .
Cl3 C62 Cl4 125.7(13) . .
C61 C62 H62 106.7 . .
Cl3 C62 H62 106.7 . .
Cl4 C62 H62 106.7 . .
C64 C63 Cl6 115.2(11) . .
C64 C63 Cl5 112.2(12) . .
Cl6 C63 Cl5 106.4(7) . .
C64 C63 H63 107.6 . .
Cl6 C63 H63 107.6 . .
Cl5 C63 H63 107.6 . .
C63 C64 Cl7 112.1(12) . .
C63 C64 Cl8 113.4(11) . .
Cl7 C64 Cl8 110.2(9) . .
C63 C64 H64 106.9 . .
Cl7 C64 H64 106.9 . .
Cl8 C64 H64 106.9 . .
C66 C65 Cl13 128(3) . .
C66 C65 Cl12 113.2(18) . .
Cl13 C65 Cl12 110.7(16) . .
C66 C65 H65 99.5 . .
Cl13 C65 H65 99.5 . .
Cl12 C65 H65 99.5 . .
C65 C66 Cl14 114(2) . .
C65 C66 Cl17 95(2) . .
Cl14 C66 Cl17 125.0(19) . .
C65 C66 H66 107.2 . .
Cl14 C66 H66 107.2 . .
Cl17 C66 H66 107.2 . .
C13 N1 C14 128.3(10) . .
C52 N3 C53 127.3(10) . .
C32 N2 C33 123.5(8) . .
C21 O3 C32 116.6(5) . .
C41 O5 C52 118.8(6) . .
C1 C12 C13 118.1(6) . .
F1 S1 F1 180.0 2_655 .
F1 S1 F3 90.7 2_655 2_655
F1 S1 F3 89.3 . 2_655
F1 S1 F3 89.3 2_655 .
F1 S1 F3 90.7 . .
F3 S1 F3 180.0 2_655 .
F1 S1 F2 93.3 2_655 .
F1 S1 F2 86.7 . .
F3 S1 F2 97.1 2_655 .
F3 S1 F2 82.9 . .
F1 S1 F2 86.7 2_655 2_655
F1 S1 F2 93.3 . 2_655
F3 S1 F2 82.9 2_655 2_655
F3 S1 F2 97.1 . 2_655
F2 S1 F2 180.0 . 2_655

loop_
_geom_bond_atom_site_label_1
_geom_bond_atom_site_label_2
_geom_bond_distance
_geom_bond_site_symmetry_2
C1 C12 1.354(9) .
C1 C2 1.389(10) .
C1 C6 1.432(11) .
C2 C3 1.433(11) .
C2 C27 1.519(11) .
C3 C4 1.399(13) .
C3 H3 0.9300 .
C4 C5 1.379(14) .
C4 C8 1.522(13) .
C5 C6 1.378(12) .
C5 H5 0.9300 .
C6 C7 1.543(12) .
C7 C42 1.532(10) .
C7 H7A 0.9700 .
C7 H7B 0.9700 .
C8 C9 1.549(19) .
C8 C11 1.576(18) .
C8 C10 1.576(18) .
C9 H9A 0.9600 .
C9 H9B 0.9600 .
C9 H9C 0.9600 .
C10 H10A 0.9600 .
C10 H10B 0.9600 .
C10 H10C 0.9600 .
C11 H11A 0.9600 .
C11 H11B 0.9600 .
C11 H11C 0.9600 .
C13 O2 1.190(12) .
C13 N1 1.327(13) .
C13 C12 1.384(10) .
C14 C15 1.36(2) .
C14 C16 1.43(3) .
C14 C17 1.46(3) .
C14 N1 1.460(13) .
C15 H15A 0.9600 .
C15 H15B 0.9600 .
C15 H15C 0.9600 .
C17 H17A 0.9600 .
C17 H17B 0.9600 .
C17 H17C 0.9600 .
C16 H16A 0.9600 .
C16 H16B 0.9600 .
C16 H16C 0.9600 .
C21 O3 1.340(8) .
C21 C22 1.420(12) .
C21 C26 1.447(12) 2_677
C22 C23 1.413(14) .
C22 C47 1.524(13) .
C23 C24 1.355(18) .
C23 H23 0.9300 .
C24 C25 1.428(17) .
C24 C28 1.569(13) .
C25 C26 1.378(11) 2_677
C25 H25 0.9300 .
C26 C25 1.378(11) 2_677
C26 C21 1.447(12) 2_677
C26 C27 1.512(12) .
C27 H27A 0.9700 .
C27 H27B 0.9700 .
C28 C31 1.50(2) .
C28 C30 1.58(3) .
C28 C29 1.66(3) .
C29 H29A 0.9600 .
C29 H29B 0.9600 .
C29 H29C 0.9600 .
C30 H30A 0.9600 .
C30 H30B 0.9600 .
C30 H30C 0.9600 .
C31 H31A 0.9600 .
C31 H31B 0.9600 .
C31 H31C 0.9600 .
C32 O4 1.231(10) .
C32 N2 1.274(11) .
C32 O3 1.395(9) .
C33 N2 1.485(10) .
C33 C34 1.507(19) .
C33 C36 1.516(14) .
C33 C35 1.544(17) .
C34 H34A 0.9600 .
C34 H34B 0.9600 .
C34 H34C 0.9600 .
C35 H35A 0.9600 .
C35 H35B 0.9600 .
C35 H35C 0.9600 .
C36 H36A 0.9600 .
C36 H36B 0.9600 .
C36 H36C 0.9600 .
C41 O5 1.361(9) .
C41 C42 1.401(11) .
C41 C46 1.421(11) .
C42 C43 1.404(12) .
C43 C44 1.422(13) .
C43 H43 0.9300 .
C44 C45 1.389(14) .
C44 C48 1.514(13) .
C45 C46 1.355(12) .
C45 H45 0.9300 .
C46 C47 1.567(11) .
C47 H47A 0.9700 .
C47 H47B 0.9700 .
C48 C49 1.48(2) .
C48 C51 1.49(3) .
C48 C50 1.72(2) .
C49 H49A 0.9600 .
C49 H49B 0.9600 .
C49 H49C 0.9600 .
C50 H50A 0.9600 .
C50 H50B 0.9600 .
C50 H50C 0.9600 .
C51 H51A 0.9600 .
C51 H51B 0.9600 .
C51 H51C 0.9600 .
C52 O6 1.175(12) .
C52 N3 1.295(13) .
C52 O5 1.396(12) .
C53 N3 1.437(13) .
C53 C55 1.437(19) .
C53 C56 1.53(2) .
C53 C54 1.54(2) .
C54 H54A 0.9600 .
C54 H54B 0.9600 .
C54 H54C 0.9600 .
C55 H55A 0.9600 .
C55 H55B 0.9600 .
C55 H55C 0.9600 .
C56 H56A 0.9600 .
C56 H56B 0.9600 .
C56 H56C 0.9600 .
C61 C62 1.50(3) .
C61 Cl1 1.711(19) .
C61 Cl2 1.785(18) .
C61 H61 0.9800 .
C62 Cl3 1.75(2) .
C62 Cl4 1.77(2) .
C62 H62 0.9800 .
C63 C64 1.42(2) .
C63 Cl6 1.795(15) .
C63 Cl5 1.835(17) .
C63 H63 0.9800 .
C64 Cl7 1.69(2) .
C64 Cl8 1.789(12) .
C64 H64 0.9800 .
C65 C66 1.4099(10) .
C65 Cl13 1.74(3) .
C65 Cl12 1.85(3) .
C65 H65 0.9800 .
C66 Cl14 1.73(4) .
C66 Cl17 1.75(2) .
C66 H66 0.9800 .
S1 F1 1.6033 2_655
S1 F1 1.6033 .
S1 F3 1.7653 2_655
S1 F3 1.7653 .
S1 F2 1.8179 .
S1 F2 1.8179 2_655
